data_4509914
loop_
_publ_author_name
'Harriss, Bethany I.'
'Vella-Zarb, Liana'
'Wilson, Claire'
'Evans, Ivana Radosavljevic'

_publ_section_title
;
 Furosemide Cocrystals: Structures, Hydrogen Bonding, and Implications for
 Properties
;
_journal_issue 2
_journal_name_full 'Crystal Growth &amp; Design'
_journal_page_first 783
_journal_paper_doi 10.1021/cg401662d
_journal_volume 14
_journal_year 2014
_chemical_formula_moiety 'C12 H11 Cl N2 O5 S, C6 H6 N2 O'
_chemical_formula_sum 'C18 H17 Cl N4 O6 S'
_chemical_formula_weight 452.88
_space_group_IT_number 14
_symmetry_cell_setting monoclinic
_symmetry_space_group_name_Hall '-P 2yn'
_symmetry_space_group_name_H-M 'P 1 21/n 1'
_atom_sites_solution_hydrogens difmap
_atom_sites_solution_primary direct
_cell_angle_alpha 90
_cell_angle_beta 93.291(2)
_cell_angle_gamma 90
_cell_formula_units_Z 4
_cell_length_a 4.8206(3)
_cell_length_b 20.6135(14)
_cell_length_c 19.1406(12)
_cell_measurement_reflns_used 0
_cell_measurement_temperature 100
_cell_measurement_theta_max 0
_cell_measurement_theta_min 0
_cell_volume 1898.9(2)
_diffrn_ambient_temperature 100
_diffrn_measured_fraction_theta_full 1.000
_diffrn_measured_fraction_theta_max 1.000
_diffrn_measurement_device Serial
_diffrn_measurement_device_type Unknown
_diffrn_measurement_method \w/2\q
_diffrn_radiation_monochromator graphite
_diffrn_radiation_type 'Mo K\a'
_diffrn_radiation_wavelength 0.71073
_diffrn_reflns_av_R_equivalents 0.089
_diffrn_reflns_limit_h_max 5
_diffrn_reflns_limit_h_min -5
_diffrn_reflns_limit_k_max 24
_diffrn_reflns_limit_k_min -24
_diffrn_reflns_limit_l_max 22
_diffrn_reflns_limit_l_min -22
_diffrn_reflns_number 19263
_diffrn_reflns_theta_full 25.015
_diffrn_reflns_theta_max 25.015
_diffrn_reflns_theta_min 1.453
_diffrn_standards_number 0
_exptl_absorpt_coefficient_mu 0.358
_exptl_absorpt_correction_type none
_exptl_crystal_colour colourless
_exptl_crystal_density_diffrn 1.584
_exptl_crystal_density_method 'not measured'
_exptl_crystal_description plate
_exptl_crystal_F_000 936
_exptl_crystal_size_max 0.08
_exptl_crystal_size_mid 0.06
_exptl_crystal_size_min 0.02
_refine_diff_density_max 0.73
_refine_diff_density_min -0.73
_refine_ls_extinction_method None
_refine_ls_goodness_of_fit_ref 0.9293
_refine_ls_hydrogen_treatment mixed
_refine_ls_matrix_type full
_refine_ls_number_parameters 291
_refine_ls_number_reflns 3336
_refine_ls_number_restraints 0
_refine_ls_R_factor_all 0.0747
_refine_ls_R_factor_gt 0.0445
_refine_ls_shift/su_max 0.0006060
_refine_ls_shift/su_mean 0.0000308
_refine_ls_structure_factor_coef Fsqd
_refine_ls_weighting_details
;
 Method,  Chebychev polynomial, (Watkin, 1994, Prince, 1982) 
 [weight] = 1.0/[A~0~*T~0~(x)+A~1~*T~1~(x) ... +A~n-1~]*T~n-1~(x)] 
 where A~i~ are the Chebychev coefficients listed below and x= Fcalc/Fmax 
 Method = Robust Weighting (Prince, 1982) 
 W = [weight] * [1-(deltaF/6*sigmaF)^2^]^2^ 
 A~i~ are: 
 19.3 25.4 12.8 3.50 
;
_refine_ls_weighting_scheme calc
_refine_ls_wR_factor_all 0.0908
_refine_ls_wR_factor_gt 0.0776
_refine_ls_wR_factor_ref 0.0908
_reflns_limit_h_max 5
_reflns_limit_h_min -5
_reflns_limit_k_max 24
_reflns_limit_k_min 0
_reflns_limit_l_max 22
_reflns_limit_l_min 0
_reflns_number_gt 2406
_reflns_number_total 3347
_reflns_threshold_expression I>2.0\s(I)
_cod_data_source_file cg401662d_si_002.cif
_cod_data_source_block global
_cod_original_sg_symbol_H-M 'P 1 21/n 1 '
_cod_original_formula_sum 'C18 H17 Cl1 N4 O6 S1'
_cod_database_code 4509914

loop_
_symmetry_equiv_pos_as_xyz
x,y,z
-x,-y,-z
-x+1/2,y+1/2,-z+1/2
x+1/2,-y+1/2,z+1/2

loop_
_atom_site_label
_atom_site_type_symbol
_atom_site_fract_x
_atom_site_fract_y
_atom_site_fract_z
_atom_site_U_iso_or_equiv
_atom_site_occupancy
_atom_site_adp_type
_atom_site_refinement_flags_posn
Cl1 Cl 0.88065(17) 0.61013(4) 0.48926(4) 0.0199 1.0000 Uani .
C2 C 0.6801(6) 0.59781(15) 0.56101(15) 0.0142 1.0000 Uani .
C3 C 0.6630(7) 0.53486(15) 0.58455(17) 0.0178 1.0000 Uani .
C4 C 0.4927(6) 0.51908(15) 0.63978(16) 0.0161 1.0000 Uani .
N5 N 0.4816(6) 0.45748(12) 0.66313(14) 0.0181 1.0000 Uani .
C6 C 0.6764(6) 0.40765(15) 0.64293(17) 0.0171 1.0000 Uani .
C7 C 0.6381(7) 0.34561(15) 0.68040(17) 0.0176 1.0000 Uani .
O8 O 0.4235(5) 0.30657(11) 0.65465(12) 0.0229 1.0000 Uani .
C9 C 0.4310(7) 0.25246(16) 0.69646(18) 0.0235 1.0000 Uani .
C10 C 0.6379(8) 0.25693(17) 0.74587(18) 0.0261 1.0000 Uani .
C11 C 0.7713(8) 0.31701(17) 0.73559(18) 0.0264 1.0000 Uani .
H111 H 0.9257 0.3340 0.7628 0.0318 1.0000 Uiso R
H101 H 0.6866 0.2258 0.7810 0.0307 1.0000 Uiso R
H91 H 0.3071 0.2167 0.6912 0.0284 1.0000 Uiso R
H62 H 0.8602 0.4227 0.6535 0.0206 1.0000 Uiso R
H61 H 0.6501 0.4002 0.5940 0.0206 1.0000 Uiso R
H51 H 0.3411 0.4461 0.6937 0.0221 1.0000 Uiso R
C12 C 0.3361(6) 0.57000(15) 0.66888(16) 0.0146 1.0000 Uani .
C13 C 0.3665(6) 0.63277(15) 0.64470(16) 0.0154 1.0000 Uani .
C14 C 0.5370(6) 0.64861(15) 0.59125(16) 0.0152 1.0000 Uani .
S15 S 0.55497(16) 0.73055(4) 0.56453(4) 0.0154 1.0000 Uani .
O16 O 0.4213(4) 0.76780(10) 0.61579(11) 0.0189 1.0000 Uani .
O17 O 0.8377(4) 0.74549(11) 0.55065(12) 0.0224 1.0000 Uani .
N18 N 0.3774(6) 0.73928(14) 0.49117(15) 0.0204 1.0000 Uani .
H182 H 0.206(9) 0.731(2) 0.494(2) 0.037(12) 1.0000 Uiso .
H181 H 0.446(9) 0.721(2) 0.456(2) 0.037(12) 1.0000 Uiso .
H131 H 0.2658 0.6665 0.6656 0.0181 1.0000 Uiso R
C19 C 0.1420(6) 0.55658(15) 0.72491(16) 0.0160 1.0000 Uani .
O20 O 0.0364(5) 0.60823(11) 0.75261(12) 0.0225 1.0000 Uani .
H201 H -0.106(13) 0.598(3) 0.793(3) 0.10(2) 1.0000 Uiso .
O21 O 0.0856(4) 0.50071(11) 0.74298(11) 0.0189 1.0000 Uani .
H31 H 0.7671 0.5018 0.5635 0.0213 1.0000 Uiso R
O22 O 0.0375(5) 0.42924(11) 0.91488(12) 0.0242 1.0000 Uani .
C23 C 0.2810(7) 0.43701(16) 0.90021(16) 0.0177 1.0000 Uani .
N24 N 0.4491(6) 0.38852(15) 0.88484(16) 0.0226 1.0000 Uani .
H241 H 0.388(8) 0.349(2) 0.8916(19) 0.028(10) 1.0000 Uiso .
H242 H 0.618(8) 0.3931(18) 0.8845(19) 0.023(10) 1.0000 Uiso .
C25 C 0.3991(6) 0.50433(16) 0.89754(16) 0.0171 1.0000 Uani .
C26 C 0.5999(6) 0.52082(15) 0.85176(16) 0.0161 1.0000 Uani .
N27 N 0.6975(5) 0.58129(13) 0.84632(14) 0.0185 1.0000 Uani .
C28 C 0.6019(7) 0.62756(16) 0.88802(17) 0.0209 1.0000 Uani .
C29 C 0.4040(7) 0.61520(16) 0.93562(18) 0.0221 1.0000 Uani .
C30 C 0.2984(7) 0.55297(16) 0.93980(17) 0.0189 1.0000 Uani .
H301 H 0.1579 0.5436 0.9711 0.0231 1.0000 Uiso R
H291 H 0.3416 0.6487 0.9650 0.0262 1.0000 Uiso R
H281 H 0.6724 0.6704 0.8846 0.0246 1.0000 Uiso R
H261 H 0.6716 0.4879 0.8231 0.0193 1.0000 Uiso R

loop_
_atom_site_aniso_label
_atom_site_aniso_U_11
_atom_site_aniso_U_22
_atom_site_aniso_U_33
_atom_site_aniso_U_23
_atom_site_aniso_U_13
_atom_site_aniso_U_12
Cl1 0.0230(4) 0.0182(4) 0.0194(4) 0.0015(3) 0.0092(3) 0.0005(3)
C2 0.0145(15) 0.0165(16) 0.0118(15) 0.0011(12) 0.0034(12) 0.0004(13)
C3 0.0182(16) 0.0154(16) 0.0202(17) -0.0031(13) 0.0036(13) -0.0010(13)
C4 0.0140(15) 0.0156(16) 0.0185(16) -0.0010(13) -0.0022(13) -0.0019(13)
N5 0.0202(14) 0.0135(13) 0.0214(15) 0.0013(11) 0.0089(12) -0.0002(11)
C6 0.0165(16) 0.0138(16) 0.0214(17) -0.0010(13) 0.0035(13) 0.0027(13)
C7 0.0202(17) 0.0125(15) 0.0204(17) -0.0033(13) 0.0059(13) -0.0013(13)
O8 0.0253(13) 0.0181(12) 0.0247(13) 0.0040(10) -0.0017(10) -0.0050(10)
C9 0.0306(19) 0.0142(16) 0.0262(19) 0.0053(14) 0.0063(15) -0.0053(14)
C10 0.035(2) 0.0201(18) 0.0235(18) 0.0055(15) 0.0016(16) 0.0008(15)
C11 0.0281(19) 0.0248(19) 0.0255(19) 0.0004(16) -0.0046(16) 0.0001(16)
C12 0.0141(15) 0.0146(16) 0.0152(15) 0.0010(13) 0.0004(12) -0.0017(12)
C13 0.0130(15) 0.0165(16) 0.0170(16) -0.0039(13) 0.0028(13) 0.0026(13)
C14 0.0169(16) 0.0124(15) 0.0162(15) 0.0007(12) 0.0002(13) -0.0007(13)
S15 0.0137(4) 0.0126(4) 0.0201(4) 0.0017(3) 0.0030(3) -0.0003(3)
O16 0.0194(11) 0.0141(11) 0.0234(12) -0.0009(10) 0.0025(9) 0.0020(10)
O17 0.0154(11) 0.0179(12) 0.0339(14) 0.0026(10) 0.0033(10) -0.0019(9)
N18 0.0198(15) 0.0226(15) 0.0193(15) 0.0017(13) 0.0065(12) 0.0005(13)
C19 0.0137(15) 0.0175(17) 0.0166(16) -0.0012(13) -0.0010(12) 0.0000(13)
O20 0.0275(13) 0.0147(11) 0.0271(13) -0.0021(10) 0.0156(10) -0.0001(10)
O21 0.0217(11) 0.0157(11) 0.0200(12) 0.0007(10) 0.0058(9) -0.0017(10)
O22 0.0167(12) 0.0251(13) 0.0317(14) 0.0022(11) 0.0073(10) -0.0026(10)
C23 0.0178(17) 0.0205(17) 0.0150(16) -0.0009(13) 0.0028(13) -0.0022(14)
N24 0.0171(16) 0.0168(16) 0.0348(17) 0.0008(13) 0.0089(13) -0.0022(13)
C25 0.0152(15) 0.0193(16) 0.0167(16) 0.0004(13) 0.0011(13) 0.0006(13)
C26 0.0150(16) 0.0156(16) 0.0176(16) 0.0008(13) -0.0015(13) 0.0006(13)
N27 0.0171(14) 0.0183(14) 0.0203(14) 0.0021(12) 0.0034(11) 0.0001(12)
C28 0.0229(18) 0.0161(17) 0.0239(18) 0.0013(14) 0.0039(14) 0.0014(14)
C29 0.0255(18) 0.0192(17) 0.0221(17) -0.0031(14) 0.0064(14) 0.0025(15)
C30 0.0165(16) 0.0242(18) 0.0162(16) 0.0020(14) 0.0033(13) 0.0027(14)

loop_
_atom_type_symbol
_atom_type_scat_dispersion_real
_atom_type_scat_dispersion_imag
_atom_type_scat_Cromer_Mann_a1
_atom_type_scat_Cromer_Mann_b1
_atom_type_scat_Cromer_Mann_a2
_atom_type_scat_Cromer_Mann_b2
_atom_type_scat_Cromer_Mann_a3
_atom_type_scat_Cromer_Mann_b3
_atom_type_scat_Cromer_Mann_a4
_atom_type_scat_Cromer_Mann_b4
_atom_type_scat_Cromer_Mann_c
_atom_type_scat_source
C 0.0033 0.0016 2.3100 20.8439 1.0200 10.2075 1.5886 0.5687 0.8650 51.6512 0.2156 'International Tables Vol C 4.2.6.8 and 6.1.1.4'
H 0.0000 0.0000 0.4930 10.5109 0.3229 26.1257 0.1402 3.1424 0.0408 57.7998 0.0030 'International Tables Vol C 4.2.6.8 and 6.1.1.4'
N 0.0061 0.0033 12.2126 0.0057 3.1322 9.8933 2.0125 28.9975 1.1663 0.5826 -11.5290 'International Tables Vol C 4.2.6.8 and 6.1.1.4'
O 0.0106 0.0060 3.0485 13.2771 2.2868 5.7011 1.5463 0.3239 0.8670 32.9089 0.2508 'International Tables Vol C 4.2.6.8 and 6.1.1.4'
S 0.1246 0.1234 6.9053 1.4679 5.2034 22.2151 1.4379 0.2536 1.5863 56.1720 0.8669 'International Tables Vol C 4.2.6.8 and 6.1.1.4'
Cl 0.1484 0.1585 11.4604 0.0104 7.1964 1.1662 6.2556 18.5194 1.6455 47.7784 -9.5574 'International Tables Vol C 4.2.6.8 and 6.1.1.4'

loop_
_geom_angle_atom_site_label_1
_geom_angle_atom_site_label_2
_geom_angle_atom_site_label_3
_geom_angle
_geom_angle_publ_flag
Cl1 C2 C3 116.2(2) yes
Cl1 C2 C14 121.8(2) yes
C3 C2 C14 122.0(3) yes
C2 C3 C4 120.6(3) yes
C2 C3 H31 119.7 no
C4 C3 H31 119.7 no
C3 C4 N5 120.1(3) yes
C3 C4 C12 117.8(3) yes
N5 C4 C12 122.1(3) yes
C4 N5 C6 122.5(3) yes
C4 N5 H51 118.7 no
C6 N5 H51 118.8 no
N5 C6 C7 112.3(3) yes
N5 C6 H62 108.6 no
C7 C6 H62 108.7 no
N5 C6 H61 108.9 no
C7 C6 H61 108.9 no
H62 C6 H61 109.5 no
C6 C7 O8 116.2(3) yes
C6 C7 C11 133.9(3) yes
O8 C7 C11 109.9(3) yes
C7 O8 C9 105.8(3) yes
O8 C9 C10 110.5(3) yes
O8 C9 H91 124.9 no
C10 C9 H91 124.6 no
C9 C10 C11 106.7(3) yes
C9 C10 H101 126.7 no
C11 C10 H101 126.5 no
C10 C11 C7 107.1(3) yes
C10 C11 H111 126.4 no
C7 C11 H111 126.5 no
C4 C12 C13 119.3(3) yes
C4 C12 C19 120.9(3) yes
C13 C12 C19 119.8(3) yes
C12 C13 C14 123.0(3) yes
C12 C13 H131 118.5 no
C14 C13 H131 118.5 no
C2 C14 C13 117.2(3) yes
C2 C14 S15 124.2(2) yes
C13 C14 S15 118.6(2) yes
C14 S15 O16 106.46(14) yes
C14 S15 O17 108.72(14) yes
O16 S15 O17 118.82(14) yes
C14 S15 N18 109.04(15) yes
O16 S15 N18 107.48(15) yes
O17 S15 N18 106.07(15) yes
S15 N18 H182 113(3) no
S15 N18 H181 116(3) no
H182 N18 H181 112(4) no
C12 C19 O20 114.6(3) yes
C12 C19 O21 122.1(3) yes
O20 C19 O21 123.3(3) yes
C19 O20 H201 114(3) no
O22 C23 N24 123.6(3) yes
O22 C23 C25 119.7(3) yes
N24 C23 C25 116.7(3) yes
C23 N24 H241 117(2) no
C23 N24 H242 122(3) no
H241 N24 H242 116(4) no
C23 C25 C26 121.9(3) yes
C23 C25 C30 120.0(3) yes
C26 C25 C30 118.1(3) yes
C25 C26 N27 122.6(3) yes
C25 C26 H261 118.7 no
N27 C26 H261 118.6 no
C26 N27 C28 118.8(3) yes
N27 C28 C29 122.4(3) yes
N27 C28 H281 118.9 no
C29 C28 H281 118.7 no
C28 C29 C30 118.7(3) yes
C28 C29 H291 120.7 no
C30 C29 H291 120.6 no
C25 C30 C29 119.5(3) yes
C25 C30 H301 120.3 no
C29 C30 H301 120.2 no

loop_
_geom_bond_atom_site_label_1
_geom_bond_atom_site_label_2
_geom_bond_distance
_geom_bond_publ_flag
Cl1 C2 1.743(3) yes
C2 C3 1.378(4) yes
C2 C14 1.398(4) yes
C3 C4 1.413(4) yes
C3 H31 0.950 no
C4 N5 1.348(4) yes
C4 C12 1.425(4) yes
N5 C6 1.459(4) yes
N5 H51 0.950 no
C6 C7 1.483(4) yes
C6 H62 0.950 no
C6 H61 0.950 no
C7 O8 1.379(4) yes
C7 C11 1.341(5) yes
O8 C9 1.372(4) yes
C9 C10 1.338(5) yes
C9 H91 0.950 no
C10 C11 1.414(5) yes
C10 H101 0.950 no
C11 H111 0.950 no
C12 C13 1.385(4) yes
C12 C19 1.489(4) yes
C13 C14 1.388(4) yes
C13 H131 0.950 no
C14 S15 1.768(3) yes
S15 O16 1.428(2) yes
S15 O17 1.437(2) yes
S15 N18 1.612(3) yes
N18 H182 0.85(4) no
N18 H181 0.86(4) no
C19 O20 1.306(4) yes
C19 O21 1.237(4) yes
O20 H201 1.08(6) no
O22 C23 1.233(4) yes
C23 N24 1.330(4) yes
C23 C25 1.502(4) yes
N24 H241 0.89(4) no
N24 H242 0.82(4) no
C25 C26 1.385(4) yes
C25 C30 1.393(4) yes
C26 N27 1.339(4) yes
C26 H261 0.950 no
N27 C28 1.342(4) yes
C28 C29 1.380(5) yes
C28 H281 0.950 no
C29 C30 1.384(5) yes
C29 H291 0.950 no
C30 H301 0.950 no

loop_
_geom_hbond_atom_site_label_D
_geom_hbond_atom_site_label_H
_geom_hbond_atom_site_label_A
_geom_hbond_site_symmetry_A
_geom_hbond_angle_DHA
_geom_hbond_distance_DH
_geom_hbond_distance_HA
_geom_hbond_distance_DA
_geom_hbond_publ_flag
N18 H182 O17 1_455 147(4) 0.85(4) 2.16(4) 2.902(5) yes
O20 H201 N27 1_455 177(6) 1.08(6) 1.48(6) 2.555(5) yes
N24 H241 O16 3_546 155(3) 0.89(4) 2.23(4) 3.062(5) yes
N24 H242 O22 1_655 159(3) 0.82(4) 2.20(4) 2.982(5) yes
